data_4124671
loop_
_publ_author_name
'Ohlberg, S.M.'
'Vaughan, P.A.'

_publ_section_title
;
 The Crystal Structure of Selenium Dithiocyanate
;
_journal_name_full 'Journal of the American Chemical Society'
_journal_page_first 2649
_journal_page_last 2651
_journal_volume 76
_journal_year 1954
_chemical_formula_sum 'C2 N2 S2 Se'
_chemical_name_systematic 'Se (S C N)2'
_space_group_IT_number 62
_symmetry_space_group_name_Hall '-P 2ac 2n'
_symmetry_space_group_name_H-M 'P n m a'
_cell_angle_alpha 90
_cell_angle_beta 90
_cell_angle_gamma 90
_cell_formula_units_Z 4
_cell_length_a 9.87
_cell_length_b 13.03
_cell_length_c 4.44
_cell_volume 571.011
_citation_journal_id_ASTM JACSAT
_cod_data_source_file Ohlberg_JACSAT_1954_1450.cif
_cod_data_source_block C2N2S2Se1
_cod_original_formula_sum 'C2 N2 S2 Se1'
_cod_database_code 4124671

loop_
_symmetry_equiv_pos_as_xyz
x,y,z
-x+1/2,-y,z+1/2
x+1/2,-y+1/2,-z+1/2
-x,y+1/2,-z
-x,-y,-z
x-1/2,y,-z-1/2
-x-1/2,y-1/2,z-1/2
x,-y-1/2,z

loop_
_atom_site_label
_atom_site_type_symbol
_atom_site_fract_x
_atom_site_fract_y
_atom_site_fract_z
_atom_site_occupancy
_atom_site_U_iso_or_equiv
S1 S-2 0.058 0.119 0.285 1 0.0
C1 C+4 0.206 0.111 0.474 1 0.0
N1 N-3 0.305 0.105 0.6 1 0.0
Se1 Se+2 -0.047 0.25 0.5 1 0.0
